data_7159378
loop_
_publ_author_name
'Saney, Liban'
'Panduwawala, Tharindi'
'Li, Xiang'
'Christensen, Kirsten E.'
'Genov, Miroslav'
'Pretsch, Alexander'
'Pretsch, Dagmar'
'Moloney, Mark G.'

_publ_section_title
;
 Synthesis of fused tetramate-oxazolidine and -imidazolidine derivatives
 and their antibacterial activity.
;
_journal_issue 23
_journal_name_full 'Organic &amp; biomolecular chemistry'
_journal_page_first 4801
_journal_page_last 4809
_journal_paper_doi 10.1039/d3ob00594a
_journal_volume 21
_journal_year 2023
_chemical_formula_moiety 'C28 H28 Cl2 N2 O4'
_chemical_formula_sum 'C28 H28 Cl2 N2 O4'
_chemical_formula_weight 527.45
_chemical_melting_point ?
_space_group_IT_number 2
_space_group_name_Hall '-P 1'
_space_group_name_H-M_alt 'P -1'
_symmetry_cell_setting triclinic
_symmetry_space_group_name_Hall '-P 1'
_symmetry_space_group_name_H-M 'P -1'
_atom_sites_solution_hydrogens difmap
_atom_sites_solution_primary other
_audit_creation_date 2020-01-23
_audit_creation_method 'CRYSTALS_ver_14.61_build_7453 '
_audit_update_record
;
2023-04-13 deposited with the CCDC.	2023-05-22 downloaded from the CCDC.
;
_cell_angle_alpha 80.333(4)
_cell_angle_beta 72.281(4)
_cell_angle_gamma 86.447(4)
_cell_formula_units_Z 2
_cell_length_a 10.1492(4)
_cell_length_b 11.6174(6)
_cell_length_c 11.7103(5)
_cell_measurement_reflns_used 6185
_cell_measurement_temperature 150
_cell_measurement_theta_max 76.99
_cell_measurement_theta_min 3.85
_cell_volume 1296.47(11)
_computing_cell_refinement
; 
 CrysAlisPro (Rigaku Oxford Diffraction, 2017) 
;
_computing_data_collection 'SuperNova, (Oxford Diffraction, 2010)'
_computing_data_reduction
; 
 CrysAlisPro (Rigaku Oxford Diffraction, 2017) 
;
_computing_molecular_graphics 'CAMERON (Watkin et al., 1996)'
_computing_publication_material 'CRYSTALS (Betteridge et al., 2003)'
_computing_structure_refinement 'CRYSTALS (Betteridge et al., 2003)'
_computing_structure_solution 'Superflip (Palatinus & Chapuis, 2007)'
_diffrn_ambient_temperature 150
_diffrn_measured_fraction_theta_full 0.995
_diffrn_measured_fraction_theta_max 0.985
_diffrn_measurement_device Area
_diffrn_measurement_device_type 'Oxford Diffraction SuperNova'
_diffrn_measurement_method \w
_diffrn_radiation_monochromator 'focussing mirrors'
_diffrn_radiation_type 'Cu K\a'
_diffrn_radiation_wavelength 1.54184
_diffrn_reflns_av_R_equivalents 0.021
_diffrn_reflns_av_sigmaI/netI 0.0317
_diffrn_reflns_av_unetI/netI 0.032
_diffrn_reflns_limit_h_max 7
_diffrn_reflns_limit_h_min -12
_diffrn_reflns_limit_k_max 14
_diffrn_reflns_limit_k_min -14
_diffrn_reflns_limit_l_max 13
_diffrn_reflns_limit_l_min -14
_diffrn_reflns_number 10029
_diffrn_reflns_theta_full 73.992
_diffrn_reflns_theta_max 77.075
_diffrn_reflns_theta_min 3.860
_diffrn_standards_number 0
_exptl_absorpt_coefficient_mu 2.557
_exptl_absorpt_correction_T_max 0.81
_exptl_absorpt_correction_T_min 0.67
_exptl_absorpt_correction_type multi-scan
_exptl_absorpt_process_details
; 
 CrysAlisPro (Rigaku Oxford Diffraction, 2017) 
;
_exptl_crystal_colour clear_pale_colourless
_exptl_crystal_density_diffrn 1.351
_exptl_crystal_density_meas ?
_exptl_crystal_density_method 'not measured'
_exptl_crystal_description block
_exptl_crystal_F_000 552
_exptl_crystal_size_max 0.22
_exptl_crystal_size_mid 0.20
_exptl_crystal_size_min 0.08
_refine_diff_density_max 0.33
_refine_diff_density_min -0.29
_refine_ls_extinction_method None
_refine_ls_goodness_of_fit_ref 0.9936
_refine_ls_hydrogen_treatment constr
_refine_ls_matrix_type full
_refine_ls_number_parameters 325
_refine_ls_number_reflns 5398
_refine_ls_number_restraints 0
_refine_ls_R_factor_all 0.0367
_refine_ls_R_factor_gt 0.0336
_refine_ls_shift/su_max 0.0004336
_refine_ls_shift/su_mean 0.0000356
_refine_ls_structure_factor_coef Fsqd
_refine_ls_weighting_details
;
 Method= Modified Sheldrick 
 w=1/[\s^2^(F^2^) + ( 0.04P)^2^ + 0.51P] 
 ,where P=(max(Fo^2^,0) + 2Fc^2^)/3 
;
_refine_ls_weighting_scheme calc
_refine_ls_wR_factor_all 0.0890
_refine_ls_wR_factor_gt 0.0858
_refine_ls_wR_factor_ref 0.0890
_reflns_limit_h_max 12
_reflns_limit_h_min -12
_reflns_limit_k_max 14
_reflns_limit_k_min -14
_reflns_limit_l_max 14
_reflns_limit_l_min 0
_reflns_number_gt 4900
_reflns_number_total 5401
_reflns_threshold_expression I>2.0\s(I)
_oxford_diffrn_Wilson_B_factor 2.44
_oxford_diffrn_Wilson_scale 0.02
_oxford_refine_ls_r_factor_ref 0.0367
_oxford_refine_ls_scale 7.82(16)
_oxford_reflns_number_all 5399
_oxford_structure_analysis_title 7262
_cod_data_source_file d3ob00594a2.cif
_cod_data_source_block 245e-20e
_cod_depositor_comments
;
The following automatic conversions were performed:

data item '_chemical_melting_point' value 'not measured' was changed
to '?' -- the value is undefined or not given.

data item '_exptl_crystal_density_meas' value 'not measured' was
changed to '?' -- the value is perceived as not measured.

Automatic conversion script
Id: cif_fix_values 8170 2020-07-09 18:12:32Z antanas 

 Adding full bibliography for 7159369--7159381.cif.
;
_cod_original_sg_symbol_H-M 'P -1 '
_cod_database_code 7159378
_oxford_refine_reflns_threshold_expression_ref I>-3.0\s(I)
_oxford_refine_ls_r_factor_all 0.0367
_oxford_refine_ls_wr_factor_all 0.0890

loop_
_symmetry_equiv_pos_as_xyz
x,y,z
-x,-y,-z

loop_
_atom_site_label
_atom_site_type_symbol
_atom_site_fract_x
_atom_site_fract_y
_atom_site_fract_z
_atom_site_U_iso_or_equiv
_atom_site_occupancy
_atom_site_adp_type
_atom_site_refinement_flags_posn
_atom_site_refinement_flags_adp
_atom_site_refinement_flags_occupancy
_atom_site_disorder_assembly
_atom_site_disorder_group
_atom_site_attached_hydrogens
C1 C 0.21453(12) 0.20958(10) 0.73454(11) 0.0190 1.0000 Uani . . . . . .
C2 C 0.35963(12) 0.17380(11) 0.65663(11) 0.0193 1.0000 Uani . . . . . .
N3 N 0.43235(11) 0.28438(9) 0.61025(10) 0.0207 1.0000 Uani . . . . . .
C4 C 0.36128(12) 0.36935(11) 0.68990(11) 0.0203 1.0000 Uani . . . . . .
N5 N 0.25825(10) 0.29978(9) 0.79010(9) 0.0200 1.0000 Uani . . . . . .
C6 C 0.14851(13) 0.37326(11) 0.85495(12) 0.0236 1.0000 Uani . . . . . .
C7 C 0.04845(13) 0.30886(11) 0.96769(12) 0.0238 1.0000 Uani . . . . . .
C8 C 0.08381(16) 0.20588(13) 1.03192(13) 0.0308 1.0000 Uani . . . . . .
C9 C -0.01077(19) 0.15357(15) 1.13915(14) 0.0407 1.0000 Uani . . . . . .
C10 C -0.13942(19) 0.20451(16) 1.18338(15) 0.0445 1.0000 Uani . . . . . .
C11 C -0.17455(17) 0.30695(15) 1.11976(16) 0.0429 1.0000 Uani . . . . . .
C12 C -0.08220(15) 0.35795(13) 1.01228(14) 0.0316 1.0000 Uani . . . . . .
C21 C 0.11189(12) 0.25030(10) 0.66441(11) 0.0199 1.0000 Uani . . . . . .
C22 C 0.14822(13) 0.31998(11) 0.55054(12) 0.0227 1.0000 Uani . . . . . .
C23 C 0.05035(14) 0.35450(11) 0.49000(12) 0.0252 1.0000 Uani . . . . . .
C24 C -0.08515(14) 0.31904(12) 0.54517(13) 0.0262 1.0000 Uani . . . . . .
C25 C -0.12542(13) 0.25126(12) 0.65875(13) 0.0278 1.0000 Uani . . . . . .
C26 C -0.02578(13) 0.21728(12) 0.71752(12) 0.0248 1.0000 Uani . . . . . .
Cl27 Cl -0.20773(4) 0.35953(3) 0.46858(4) 0.0391 1.0000 Uani . . . . . .
C31 C 0.35773(12) 0.11042(11) 0.55203(12) 0.0209 1.0000 Uani . . . . . .
O32 O 0.44349(10) 0.12316(9) 0.45436(9) 0.0274 1.0000 Uani . . . . . .
O33 O 0.24975(9) 0.03927(8) 0.58638(9) 0.0257 1.0000 Uani . . . . . .
C34 C 0.23224(15) -0.02434(12) 0.49469(14) 0.0299 1.0000 Uani . . . . . .
C35 C 0.17467(19) 0.05383(15) 0.40436(17) 0.0414 1.0000 Uani . . . . . .
C36 C 0.43310(13) 0.09289(11) 0.73846(11) 0.0220 1.0000 Uani . . . . . .
O37 O 0.54328(10) 0.11477(9) 0.74715(9) 0.0289 1.0000 Uani . . . . . .
O38 O 0.36083(11) -0.00229(9) 0.79378(11) 0.0362 1.0000 Uani . . . . . .
C39 C 0.41902(18) -0.08789(15) 0.87233(18) 0.0450 1.0000 Uani . . . . . .
C40 C 0.3286(3) -0.0911(2) 1.00008(19) 0.0606 1.0000 Uani . . . . . .
C41 C 0.45642(12) 0.43376(11) 0.73424(11) 0.0214 1.0000 Uani . . . . . .
C42 C 0.49030(13) 0.54888(11) 0.68259(12) 0.0241 1.0000 Uani . . . . . .
C43 C 0.57639(14) 0.61102(12) 0.72198(12) 0.0272 1.0000 Uani . . . . . .
C44 C 0.62915(14) 0.55588(13) 0.81291(13) 0.0289 1.0000 Uani . . . . . .
C45 C 0.59755(16) 0.44102(13) 0.86578(14) 0.0339 1.0000 Uani . . . . . .
C46 C 0.51041(15) 0.38069(12) 0.82644(13) 0.0291 1.0000 Uani . . . . . .
Cl47 Cl 0.73817(4) 0.63321(4) 0.86174(4) 0.0436 1.0000 Uani . . . . . .
H11 H 0.1753 0.1430 0.7967 0.0214 1.0000 Uiso R . . . . .
H41 H 0.3138 0.4269 0.6442 0.0219 1.0000 Uiso R . . . . .
H61 H 0.1934 0.4335 0.8793 0.0282 1.0000 Uiso R . . . . .
H62 H 0.0974 0.4129 0.7999 0.0277 1.0000 Uiso R . . . . .
H81 H 0.1711 0.1718 1.0012 0.0372 1.0000 Uiso R . . . . .
H91 H 0.0138 0.0834 1.1812 0.0498 1.0000 Uiso R . . . . .
H101 H -0.2031 0.1696 1.2550 0.0527 1.0000 Uiso R . . . . .
H111 H -0.2642 0.3425 1.1491 0.0523 1.0000 Uiso R . . . . .
H121 H -0.1066 0.4271 0.9681 0.0395 1.0000 Uiso R . . . . .
H221 H 0.2397 0.3437 0.5126 0.0267 1.0000 Uiso R . . . . .
H231 H 0.0753 0.4008 0.4117 0.0308 1.0000 Uiso R . . . . .
H251 H -0.2180 0.2301 0.6958 0.0337 1.0000 Uiso R . . . . .
H261 H -0.0515 0.1675 0.7947 0.0302 1.0000 Uiso R . . . . .
H341 H 0.3197 -0.0563 0.4546 0.0353 1.0000 Uiso R . . . . .
H342 H 0.1679 -0.0864 0.5398 0.0358 1.0000 Uiso R . . . . .
H352 H 0.1508 0.0061 0.3537 0.0619 1.0000 Uiso R . . . . .
H351 H 0.2408 0.1114 0.3553 0.0614 1.0000 Uiso R . . . . .
H353 H 0.0905 0.0943 0.4465 0.0609 1.0000 Uiso R . . . . .
H392 H 0.5144 -0.0722 0.8619 0.0548 1.0000 Uiso R . . . . .
H391 H 0.4191 -0.1642 0.8462 0.0544 1.0000 Uiso R . . . . .
H401 H 0.3621 -0.1511 1.0557 0.0909 1.0000 Uiso R . . . . .
H403 H 0.3385 -0.0156 1.0210 0.0904 1.0000 Uiso R . . . . .
H402 H 0.2297 -0.1043 1.0080 0.0912 1.0000 Uiso R . . . . .
H421 H 0.4526 0.5861 0.6211 0.0289 1.0000 Uiso R . . . . .
H431 H 0.5983 0.6887 0.6870 0.0326 1.0000 Uiso R . . . . .
H451 H 0.6363 0.4050 0.9269 0.0410 1.0000 Uiso R . . . . .
H461 H 0.4875 0.3035 0.8614 0.0352 1.0000 Uiso R . . . . .
H31 H 0.5175 0.2756 0.6096 0.0256 1.0000 Uiso R . . . . .

loop_
_atom_site_aniso_label
_atom_site_aniso_U_11
_atom_site_aniso_U_22
_atom_site_aniso_U_33
_atom_site_aniso_U_23
_atom_site_aniso_U_13
_atom_site_aniso_U_12
C1 0.0181(5) 0.0188(5) 0.0199(5) -0.0033(4) -0.0050(4) -0.0007(4)
C2 0.0179(5) 0.0195(6) 0.0209(6) -0.0029(4) -0.0066(4) -0.0003(4)
N3 0.0175(5) 0.0211(5) 0.0228(5) -0.0035(4) -0.0046(4) -0.0020(4)
C4 0.0199(5) 0.0200(6) 0.0211(6) -0.0019(4) -0.0065(5) -0.0016(4)
N5 0.0191(5) 0.0200(5) 0.0206(5) -0.0045(4) -0.0044(4) -0.0022(4)
C6 0.0236(6) 0.0215(6) 0.0249(6) -0.0061(5) -0.0047(5) 0.0002(5)
C7 0.0252(6) 0.0254(6) 0.0223(6) -0.0087(5) -0.0058(5) -0.0050(5)
C8 0.0340(7) 0.0329(7) 0.0271(7) -0.0041(6) -0.0113(6) -0.0032(6)
C9 0.0547(10) 0.0392(8) 0.0291(8) 0.0017(6) -0.0148(7) -0.0147(7)
C10 0.0495(10) 0.0510(10) 0.0274(7) -0.0094(7) 0.0031(7) -0.0244(8)
C11 0.0336(8) 0.0430(9) 0.0442(9) -0.0180(7) 0.0079(7) -0.0110(7)
C12 0.0285(7) 0.0280(7) 0.0357(7) -0.0118(6) -0.0018(6) -0.0034(5)
C21 0.0180(5) 0.0194(5) 0.0231(6) -0.0057(5) -0.0061(5) 0.0005(4)
C22 0.0185(6) 0.0235(6) 0.0256(6) -0.0037(5) -0.0060(5) -0.0009(4)
C23 0.0263(6) 0.0225(6) 0.0283(6) -0.0031(5) -0.0109(5) 0.0009(5)
C24 0.0227(6) 0.0235(6) 0.0375(7) -0.0080(5) -0.0157(5) 0.0041(5)
C25 0.0177(6) 0.0294(7) 0.0370(7) -0.0069(6) -0.0082(5) -0.0013(5)
C26 0.0207(6) 0.0255(6) 0.0269(6) -0.0031(5) -0.0053(5) -0.0030(5)
Cl27 0.03171(18) 0.03660(19) 0.0566(2) -0.00012(16) -0.02860(17) 0.00124(14)
C31 0.0179(5) 0.0209(6) 0.0255(6) -0.0048(5) -0.0088(5) 0.0030(4)
O32 0.0250(5) 0.0317(5) 0.0245(5) -0.0078(4) -0.0043(4) 0.0003(4)
O33 0.0233(4) 0.0265(5) 0.0290(5) -0.0102(4) -0.0067(4) -0.0033(4)
C34 0.0300(7) 0.0278(7) 0.0378(8) -0.0151(6) -0.0138(6) 0.0011(5)
C35 0.0481(9) 0.0382(8) 0.0510(10) -0.0118(7) -0.0313(8) -0.0013(7)
C36 0.0216(6) 0.0226(6) 0.0224(6) -0.0047(5) -0.0072(5) 0.0017(5)
O37 0.0240(5) 0.0299(5) 0.0362(5) -0.0012(4) -0.0158(4) -0.0013(4)
O38 0.0305(5) 0.0290(5) 0.0493(6) 0.0141(5) -0.0214(5) -0.0071(4)
C39 0.0400(8) 0.0334(8) 0.0615(11) 0.0173(8) -0.0275(8) -0.0040(7)
C40 0.0864(16) 0.0556(12) 0.0478(11) 0.0009(9) -0.0387(11) 0.0095(11)
C41 0.0198(6) 0.0216(6) 0.0226(6) -0.0043(5) -0.0056(5) -0.0009(4)
C42 0.0233(6) 0.0241(6) 0.0233(6) -0.0020(5) -0.0053(5) -0.0025(5)
C43 0.0280(6) 0.0237(6) 0.0272(6) -0.0033(5) -0.0035(5) -0.0072(5)
C44 0.0271(6) 0.0313(7) 0.0308(7) -0.0095(6) -0.0083(5) -0.0077(5)
C45 0.0404(8) 0.0321(7) 0.0360(8) -0.0013(6) -0.0226(6) -0.0046(6)
C46 0.0356(7) 0.0220(6) 0.0336(7) -0.0005(5) -0.0173(6) -0.0045(5)
Cl47 0.0495(2) 0.0444(2) 0.0458(2) -0.00786(17) -0.02319(18) -0.01954(17)

loop_
_atom_type_symbol
_atom_type_scat_dispersion_real
_atom_type_scat_dispersion_imag
_atom_type_scat_Cromer_Mann_a1
_atom_type_scat_Cromer_Mann_b1
_atom_type_scat_Cromer_Mann_a2
_atom_type_scat_Cromer_Mann_b2
_atom_type_scat_Cromer_Mann_a3
_atom_type_scat_Cromer_Mann_b3
_atom_type_scat_Cromer_Mann_a4
_atom_type_scat_Cromer_Mann_b4
_atom_type_scat_Cromer_Mann_c
_atom_type_scat_source
C 0.0181 0.0091 2.3100 20.8439 1.0200 10.2075 1.5886 0.5687 0.8650 51.6512 0.2156 'International Tables Vol C 4.2.6.8 and 6.1.1.4'
H 0.0000 0.0000 0.4930 10.5109 0.3229 26.1257 0.1402 3.1424 0.0408 57.7998 0.0030 'International Tables Vol C 4.2.6.8 and 6.1.1.4'
Cl 0.3639 0.7018 11.4604 0.0104 7.1964 1.1662 6.2556 18.5194 1.6455 47.7784 -9.5574 'International Tables Vol C 4.2.6.8 and 6.1.1.4'
N 0.0311 0.0180 12.2126 0.0057 3.1322 9.8933 2.0125 28.9975 1.1663 0.5826 -11.5290 'International Tables Vol C 4.2.6.8 and 6.1.1.4'
O 0.0492 0.0322 3.0485 13.2771 2.2868 5.7011 1.5463 0.3239 0.8670 32.9089 0.2508 'International Tables Vol C 4.2.6.8 and 6.1.1.4'

loop_
_geom_angle_atom_site_label_1
_geom_angle_site_symmetry_1
_geom_angle_atom_site_label_2
_geom_angle_site_symmetry_2
_geom_angle_atom_site_label_3
_geom_angle_site_symmetry_3
_geom_angle
_geom_angle_publ_flag
C2 . C1 . N5 . 98.25(9) yes
C2 . C1 . C21 . 115.22(10) yes
N5 . C1 . C21 . 115.46(10) yes
C2 . C1 . H11 . 108.6 no
N5 . C1 . H11 . 110.1 no
C21 . C1 . H11 . 108.7 no
C1 . C2 . N3 . 103.79(9) yes
C1 . C2 . C31 . 114.35(10) yes
N3 . C2 . C31 . 110.88(10) yes
C1 . C2 . C36 . 109.66(10) yes
N3 . C2 . C36 . 110.09(10) yes
C31 . C2 . C36 . 108.03(10) yes
C2 . N3 . C4 . 107.77(9) yes
C2 . N3 . H31 . 110.4 no
C4 . N3 . H31 . 110.4 no
N3 . C4 . N5 . 104.32(9) yes
N3 . C4 . C41 . 114.23(10) yes
N5 . C4 . C41 . 112.34(10) yes
N3 . C4 . H41 . 107.9 no
N5 . C4 . H41 . 109.5 no
C41 . C4 . H41 . 108.4 no
C1 . N5 . C4 . 105.16(9) yes
C1 . N5 . C6 . 116.28(10) yes
C4 . N5 . C6 . 111.65(10) yes
N5 . C6 . C7 . 114.23(11) yes
N5 . C6 . H61 . 107.1 no
C7 . C6 . H61 . 108.1 no
N5 . C6 . H62 . 109.8 no
C7 . C6 . H62 . 109.6 no
H61 . C6 . H62 . 107.8 no
C6 . C7 . C8 . 122.68(12) yes
C6 . C7 . C12 . 118.43(12) yes
C8 . C7 . C12 . 118.81(13) yes
C7 . C8 . C9 . 120.07(15) yes
C7 . C8 . H81 . 119.0 no
C9 . C8 . H81 . 121.0 no
C8 . C9 . C10 . 120.43(16) yes
C8 . C9 . H91 . 119.3 no
C10 . C9 . H91 . 120.3 no
C9 . C10 . C11 . 119.54(15) yes
C9 . C10 . H101 . 120.7 no
C11 . C10 . H101 . 119.8 no
C10 . C11 . C12 . 120.25(16) yes
C10 . C11 . H111 . 120.2 no
C12 . C11 . H111 . 119.5 no
C7 . C12 . C11 . 120.88(15) yes
C7 . C12 . H121 . 118.8 no
C11 . C12 . H121 . 120.4 no
C1 . C21 . C22 . 123.34(11) yes
C1 . C21 . C26 . 118.19(11) yes
C22 . C21 . C26 . 118.47(11) yes
C21 . C22 . C23 . 121.05(12) yes
C21 . C22 . H221 . 120.5 no
C23 . C22 . H221 . 118.4 no
C22 . C23 . C24 . 118.80(12) yes
C22 . C23 . H231 . 121.1 no
C24 . C23 . H231 . 120.0 no
C23 . C24 . C25 . 121.77(12) yes
C23 . C24 . Cl27 . 119.07(11) yes
C25 . C24 . Cl27 . 119.15(10) yes
C24 . C25 . C26 . 118.50(12) yes
C24 . C25 . H251 . 120.7 no
C26 . C25 . H251 . 120.8 no
C21 . C26 . C25 . 121.39(12) yes
C21 . C26 . H261 . 119.2 no
C25 . C26 . H261 . 119.3 no
C2 . C31 . O32 . 123.89(11) yes
C2 . C31 . O33 . 110.40(10) yes
O32 . C31 . O33 . 125.70(12) yes
C31 . O33 . C34 . 116.51(10) yes
O33 . C34 . C35 . 111.35(11) yes
O33 . C34 . H341 . 108.7 no
C35 . C34 . H341 . 110.5 no
O33 . C34 . H342 . 105.1 no
C35 . C34 . H342 . 110.7 no
H341 . C34 . H342 . 110.4 no
C34 . C35 . H352 . 108.5 no
C34 . C35 . H351 . 110.9 no
H352 . C35 . H351 . 110.0 no
C34 . C35 . H353 . 110.4 no
H352 . C35 . H353 . 108.4 no
H351 . C35 . H353 . 108.5 no
C2 . C36 . O37 . 123.02(12) yes
C2 . C36 . O38 . 111.68(10) yes
O37 . C36 . O38 . 125.29(12) yes
C36 . O38 . C39 . 117.72(11) yes
O38 . C39 . C40 . 108.25(15) yes
O38 . C39 . H392 . 111.8 no
C40 . C39 . H392 . 113.3 no
O38 . C39 . H391 . 107.3 no
C40 . C39 . H391 . 110.3 no
H392 . C39 . H391 . 105.8 no
C39 . C40 . H401 . 110.7 no
C39 . C40 . H403 . 105.5 no
H401 . C40 . H403 . 107.7 no
C39 . C40 . H402 . 111.8 no
H401 . C40 . H402 . 110.8 no
H403 . C40 . H402 . 110.1 no
C4 . C41 . C42 . 119.40(11) yes
C4 . C41 . C46 . 121.56(11) yes
C42 . C41 . C46 . 119.03(12) yes
C41 . C42 . C43 . 120.91(12) yes
C41 . C42 . H421 . 119.6 no
C43 . C42 . H421 . 119.5 no
C42 . C43 . C44 . 118.76(12) yes
C42 . C43 . H431 . 120.4 no
C44 . C43 . H431 . 120.8 no
C43 . C44 . C45 . 121.59(13) yes
C43 . C44 . Cl47 . 118.89(11) yes
C45 . C44 . Cl47 . 119.53(11) yes
C44 . C45 . C46 . 118.95(13) yes
C44 . C45 . H451 . 119.9 no
C46 . C45 . H451 . 121.2 no
C41 . C46 . C45 . 120.75(13) yes
C41 . C46 . H461 . 119.1 no
C45 . C46 . H461 . 120.1 no

loop_
_geom_bond_atom_site_label_1
_geom_bond_site_symmetry_1
_geom_bond_atom_site_label_2
_geom_bond_site_symmetry_2
_geom_bond_distance
_geom_bond_publ_flag
C1 . C2 . 1.5516(16) yes
C1 . N5 . 1.4768(15) yes
C1 . C21 . 1.5207(16) yes
C1 . H11 . 0.979 no
C2 . N3 . 1.4592(15) yes
C2 . C31 . 1.5369(17) yes
C2 . C36 . 1.5503(16) yes
N3 . C4 . 1.4752(16) yes
N3 . H31 . 0.861 no
C4 . N5 . 1.4707(15) yes
C4 . C41 . 1.5123(17) yes
C4 . H41 . 0.981 no
N5 . C6 . 1.4597(15) yes
C6 . C7 . 1.5101(17) yes
C6 . H61 . 0.982 no
C6 . H62 . 0.986 no
C7 . C8 . 1.391(2) yes
C7 . C12 . 1.3932(19) yes
C8 . C9 . 1.396(2) yes
C8 . H81 . 0.939 no
C9 . C10 . 1.385(3) yes
C9 . H91 . 0.940 no
C10 . C11 . 1.382(3) yes
C10 . H101 . 0.935 no
C11 . C12 . 1.383(2) yes
C11 . H111 . 0.963 no
C12 . H121 . 0.942 no
C21 . C22 . 1.3945(18) yes
C21 . C26 . 1.3941(17) yes
C22 . C23 . 1.3906(18) yes
C22 . H221 . 0.935 no
C23 . C24 . 1.3851(19) yes
C23 . H231 . 0.951 no
C24 . C25 . 1.383(2) yes
C24 . Cl27 . 1.7431(13) yes
C25 . C26 . 1.3911(19) yes
C25 . H251 . 0.936 no
C26 . H261 . 0.959 no
C31 . O32 . 1.2003(16) yes
C31 . O33 . 1.3336(15) yes
O33 . C34 . 1.4592(15) yes
C34 . C35 . 1.508(2) yes
C34 . H341 . 0.954 no
C34 . H342 . 0.972 no
C35 . H352 . 0.966 no
C35 . H351 . 0.959 no
C35 . H353 . 0.983 no
C36 . O37 . 1.1994(16) yes
C36 . O38 . 1.3233(16) yes
O38 . C39 . 1.4610(17) yes
C39 . C40 . 1.494(3) yes
C39 . H392 . 0.963 no
C39 . H391 . 0.985 no
C40 . H401 . 0.988 no
C40 . H403 . 0.969 no
C40 . H402 . 0.999 no
C41 . C42 . 1.3898(18) yes
C41 . C46 . 1.3931(18) yes
C42 . C43 . 1.3902(19) yes
C42 . H421 . 0.945 no
C43 . C44 . 1.381(2) yes
C43 . H431 . 0.936 no
C44 . C45 . 1.386(2) yes
C44 . Cl47 . 1.7432(14) yes
C45 . C46 . 1.385(2) yes
C45 . H451 . 0.944 no
C46 . H461 . 0.933 no

loop_
_geom_hbond_atom_site_label_D
_geom_hbond_site_symmetry_D
_geom_hbond_atom_site_label_H
_geom_hbond_site_symmetry_H
_geom_hbond_atom_site_label_A
_geom_hbond_site_symmetry_A
_geom_hbond_angle_DHA
_geom_hbond_distance_DH
_geom_hbond_distance_HA
_geom_hbond_distance_DA
_geom_hbond_publ_flag
C22 . H221 . N3 . 122 0.93 2.56 3.156(2) yes
C34 . H341 . O37 2_656 142 0.95 2.53 3.330(2) yes
